data_7251634
loop_
_publ_author_name
'Nakano, Takeo'
'Ichikawa, Shota'
'Inaba, Ryoto'
'Sumida, Akifumi'
'Hamasaki, Atom'
'Imoto, Hiroaki'
'Naka, Kensuke'

_publ_section_title
;
 Development of unsymmetrical boron complexes bearing (iso)quinolylphenol
 ligands and their halogenated derivatives; crystal polymorphism for
 white-light-emitting properties.
;
_journal_issue 7
_journal_name_full 'Physical chemistry chemical physics : PCCP'
_journal_page_first 4626
_journal_page_last 4635
_journal_paper_doi 10.1039/d5cp04402b
_journal_volume 28
_journal_year 2026
_chemical_formula_moiety 'C15 H9 B Cl F2 N O'
_chemical_formula_sum 'C15 H9 B Cl F2 N O'
_chemical_formula_weight 303.49
_space_group_crystal_system monoclinic
_space_group_IT_number 15
_space_group_name_Hall '-C 2yc'
_space_group_name_H-M_alt 'C 1 2/c 1'
_atom_sites_solution_hydrogens geom
_atom_sites_solution_primary dual
_audit_creation_date 2026-01-19
_audit_creation_method
;
Olex2 1.5
(compiled 2024.02.16 svn.r378c4104 for OlexSys, GUI svn.r6928)
;
_audit_update_record
;
2026-01-21 deposited with the CCDC.	2026-01-23 downloaded from the CCDC.
;
_cell_angle_alpha 90
_cell_angle_beta 94.246(8)
_cell_angle_gamma 90
_cell_formula_units_Z 4
_cell_length_a 15.7169(13)
_cell_length_b 7.4273(4)
_cell_length_c 10.7772(10)
_cell_measurement_reflns_used 2226
_cell_measurement_temperature 100.15
_cell_measurement_theta_max 73.1380
_cell_measurement_theta_min 5.6080
_cell_volume 1254.61(17)
_computing_cell_refinement 'CrysAlisPro 1.171.42.90a (Rigaku OD, 2023)'
_computing_data_collection 'CrysAlisPro 1.171.42.90a (Rigaku OD, 2023)'
_computing_data_reduction 'CrysAlisPro 1.171.42.90a (Rigaku OD, 2023)'
_computing_molecular_graphics 'Olex2 1.5 (Dolomanov et al., 2009)'
_computing_publication_material 'Olex2 1.5 (Dolomanov et al., 2009)'
_computing_structure_refinement 'SHELXL 2019/3 (Sheldrick, 2015)'
_computing_structure_solution 'SHELXT 2018/2 (Sheldrick, 2018)'
_diffrn_ambient_temperature 100.15
_diffrn_detector 'Hybrid Pixel Array Detector'
_diffrn_detector_area_resol_mean 10.0000
_diffrn_detector_type HyPix
_diffrn_measured_fraction_theta_full 0.990
_diffrn_measured_fraction_theta_max 0.937
_diffrn_measurement_details
;
List of Runs (angles in degrees, time in seconds):

  # Type    Start    End  Width  t~exp~   \w     \q     \k     \f   Frames
#--------------------------------------------------------------------------
  1  \w   -112.00 -66.00   0.50    0.45    --  -47.54-137.00 146.00   92
  2  \w    -81.00 -56.00   0.50    0.45    --  -47.54 137.00-150.00   50
  3  \w   -113.00 -69.00   0.50    0.45    --  -47.54-133.00 -36.00   88
  4  \w    -78.00 -53.00   0.50    0.45    --  -47.54 133.00  32.00   50
  5  \w     43.00  68.00   0.50    0.45    --   47.54-133.00 -36.00   50
  6  \w     51.00  98.00   0.50    0.45    --   47.54-137.00 146.00   94
  7  \w    -84.00 -34.00   0.50    1.79    --  -91.75 133.00  32.00  100
  8  \w    -94.00 -68.00   0.50    1.79    --  -91.75-137.00 146.00   52
  9  \w     90.00 158.00   0.50    1.79    --  106.90 133.00  32.00  136
 10  \w     89.00 115.00   0.50    1.79    --  106.90-133.00 -36.00   52
 11  \w     88.00 131.00   0.50    1.79    --  106.90 137.00-150.00   86
 12  \w     79.00 115.00   0.50    1.79    --  106.90-137.00 146.00   72
 13  \w    -19.00  27.00   0.50    0.45    --  -47.54  19.00-120.00   92
 14  \w    -24.00  27.00   0.50    0.45    --  -47.54  19.00  30.00  102
 15  \w    -15.00  28.00   0.50    0.45    --  -47.54  19.00 -30.00   86
 16  \w    -17.00  25.00   0.50    0.45    --   47.54 -19.00  30.00   84
 17  \w    -26.00   9.00   0.50    0.45    --   47.54 -19.00-180.00   70
 18  \w   -160.00-108.00   0.50    1.79    --  -91.75 -57.00 150.00  104
 19  \w   -162.00-124.00   0.50    1.79    --  -91.75 -57.00  30.00   76
 20  \w    -80.00 -55.00   0.50    1.79    --  -91.75 125.00-180.00   50
 21  \w   -119.00 -86.00   0.50    1.79    --  -91.75 -57.00  30.00   66
 22  \w   -137.00 -99.00   0.50    1.79    --  -91.75 -99.00-180.00   76
 23  \w    -64.00 -19.00   0.50    1.79    --  -91.75  57.00-180.00   90
 24  \w    -55.00 -29.00   0.50    1.79    --  -91.75  57.00  30.00   52
 25  \w    -50.00 -20.00   0.50    1.79    --  -91.75  57.00   0.00   60
 26  \w     41.00  66.00   0.50    1.79    --  106.90 -77.00 120.00   50
 27  \w     71.00 105.00   0.50    1.79    --  106.90 -99.00-180.00   68
 28  \w     39.00  64.00   0.50    1.79    --  106.90 -57.00 -30.00   50
 29  \w     36.00  62.00   0.50    1.79    --  106.90 -99.00-180.00   52
 30  \w     74.00 104.00   0.50    1.79    --  106.90 -99.00 -30.00   60
 31  \w     37.00  69.00   0.50    1.79    --  106.90 -99.00 -30.00   64
 32  \w     78.00 103.00   0.50    1.79    --  106.90 -77.00 -30.00   50
 33  \w     70.00 109.00   0.50    1.79    --  106.90-125.00  90.00   78
 34  \w    153.00 178.00   0.50    1.79    --  106.90  38.00-150.00   50
 35  \w     40.00  66.00   0.50    1.79    --  106.90-125.00  90.00   52
 36  \w     95.00 142.00   0.50    1.79    --  106.90  38.00-150.00   94
 37  \w     96.00 122.00   0.50    1.79    --  106.90  19.00  30.00   52
 38  \w    140.00 177.00   0.50    1.79    --  106.90  19.00  30.00   74
 39  \w     35.00  61.00   0.50    1.79    --  106.90 -57.00-180.00   52
 40  \w     36.00  62.00   0.50    1.79    --  106.90 -57.00-150.00   52
 41  \w     48.00  98.00   0.50    1.79    --  106.90 -99.00 -60.00  100
 42  \w     35.00  60.00   0.50    1.79    --  106.90 -57.00  90.00   50
 43  \w     69.00 105.00   0.50    1.79    --  106.90 -99.00 150.00   72
;
_diffrn_measurement_device 'four-circle diffractometer'
_diffrn_measurement_device_type 'XtaLAB Synergy, Dualflex, HyPix'
_diffrn_measurement_method '\w scans'
_diffrn_orient_matrix_type 'CrysAlisPro convention (1999,Acta A55,543-557)'
_diffrn_orient_matrix_UB_11 -0.0047891000
_diffrn_orient_matrix_UB_12 -0.0083732000
_diffrn_orient_matrix_UB_13 -0.1431746000
_diffrn_orient_matrix_UB_21 0.0780064000
_diffrn_orient_matrix_UB_22 -0.1264037000
_diffrn_orient_matrix_UB_23 0.0060208000
_diffrn_orient_matrix_UB_31 -0.0595577000
_diffrn_orient_matrix_UB_32 -0.1643330000
_diffrn_orient_matrix_UB_33 0.0022212000
_diffrn_radiation_monochromator mirror
_diffrn_radiation_probe x-ray
_diffrn_radiation_type 'Cu K\a'
_diffrn_radiation_wavelength 1.54184
_diffrn_reflns_av_R_equivalents 0.0386
_diffrn_reflns_av_unetI/netI 0.0272
_diffrn_reflns_Laue_measured_fraction_full 0.990
_diffrn_reflns_Laue_measured_fraction_max 0.937
_diffrn_reflns_limit_h_max 17
_diffrn_reflns_limit_h_min -19
_diffrn_reflns_limit_k_max 8
_diffrn_reflns_limit_k_min -9
_diffrn_reflns_limit_l_max 13
_diffrn_reflns_limit_l_min -13
_diffrn_reflns_number 5289
_diffrn_reflns_point_group_measured_fraction_full 0.990
_diffrn_reflns_point_group_measured_fraction_max 0.937
_diffrn_reflns_theta_full 67.684
_diffrn_reflns_theta_max 76.875
_diffrn_reflns_theta_min 5.645
_diffrn_source 'micro-focus sealed X-ray tube'
_diffrn_source_type 'PhotonJet (Cu) X-ray Source'
_exptl_absorpt_coefficient_mu 2.904
_exptl_absorpt_correction_T_max 1.00000
_exptl_absorpt_correction_T_min 0.79843
_exptl_absorpt_correction_type multi-scan
_exptl_absorpt_process_details
;
CrysAlisPro 1.171.42.90a (Rigaku Oxford Diffraction, 2023)
Empirical absorption correction using spherical harmonics,
implemented in SCALE3 ABSPACK scaling algorithm.
;
_exptl_crystal_colour colourless
_exptl_crystal_colour_primary colourless
_exptl_crystal_density_diffrn 1.607
_exptl_crystal_description block
_exptl_crystal_F_000 616
_exptl_crystal_size_max 0.22
_exptl_crystal_size_mid 0.06
_exptl_crystal_size_min 0.04
_refine_diff_density_max 0.246
_refine_diff_density_min -0.157
_refine_diff_density_rms 0.034
_refine_ls_extinction_method none
_refine_ls_goodness_of_fit_ref 1.116
_refine_ls_hydrogen_treatment constr
_refine_ls_matrix_type full
_refine_ls_number_parameters 186
_refine_ls_number_reflns 1239
_refine_ls_number_restraints 0
_refine_ls_restrained_S_all 1.116
_refine_ls_R_factor_all 0.0733
_refine_ls_R_factor_gt 0.0540
_refine_ls_shift/su_max 0.000
_refine_ls_shift/su_mean 0.000
_refine_ls_structure_factor_coef Fsqd
_refine_ls_weighting_details 'w=1/[\s^2^(Fo^2^)+(0.0353P)^2^+1.2087P] where P=(Fo^2^+2Fc^2^)/3'
_refine_ls_weighting_scheme calc
_refine_ls_wR_factor_gt 0.1187
_refine_ls_wR_factor_ref 0.1282
_reflns_Friedel_coverage 0.000
_reflns_number_gt 946
_reflns_number_total 1239
_reflns_threshold_expression 'I > 2\s(I)'
_cod_data_source_file d5cp04402b2.cif
_cod_data_source_block 250520_1_1p4clb_1st_blue_autored
_cod_database_code 7251634
_shelx_shelxl_version_number 2019/3
_chemical_oxdiff_formula 'C15 H9 B1 N1 O1 Cl1 F2'
_shelx_space_group_comment
;
The symmetry employed for this shelxl refinement is uniquely defined
by the following loop, which should always be used as a source of
symmetry information in preference to the above space-group names.
They are only intended as comments.
;
_shelx_estimated_absorpt_t_max 0.893
_shelx_estimated_absorpt_t_min 0.567
_olex2_refinement_description
;
1. Fixed Uiso
 At 1.2 times of:
  All C(H) groups
2. Others
 Fixed Sof: C7(0.5) H7(0.5) C10(0.5) H10(0.5) C9(0.5) H9(0.5) C8(0.5) H8(0.5)
 C4(0.5) H4(0.5) C3(0.5) N2(0.5) C11(0.5) C6(0.5) C5(0.5) H5(0.5) O18(0.5)
 Cl19(0.5) C13(0.5) H13(0.5) C14(0.5) H14(0.5) C15(0.5) C16(0.5) H16(0.5)
 C17(0.5) C12(0.5) F20(0.5) F21(0.5)
3.a Aromatic/amide H refined with riding coordinates:
 C7(H7), C10(H10), C9(H9), C8(H8), C4(H4), C5(H5), C13(H13), C14(H14), C16(H16)
;
_olex2_submission_special_instructions 'No special instructions were received'
_oxdiff_exptl_absorpt_empirical_details
;
Empirical correction (ABSPACK) includes:
- Absorption correction using spherical harmonics
- Frame scaling
;
_oxdiff_exptl_absorpt_empirical_full_max 1.311
_oxdiff_exptl_absorpt_empirical_full_min 0.650

loop_
_space_group_symop_operation_xyz
'x, y, z'
'-x, y, -z+1/2'
'x+1/2, y+1/2, z'
'-x+1/2, y+1/2, -z+1/2'
'-x, -y, -z'
'x, -y, z-1/2'
'-x+1/2, -y+1/2, -z'
'x+1/2, -y+1/2, z-1/2'

loop_
_atom_site_label
_atom_site_type_symbol
_atom_site_fract_x
_atom_site_fract_y
_atom_site_fract_z
_atom_site_U_iso_or_equiv
_atom_site_adp_type
_atom_site_occupancy
_atom_site_site_symmetry_order
_atom_site_calc_flag
_atom_site_refinement_flags_posn
_atom_site_refinement_flags_adp
_atom_site_refinement_flags_occupancy
_atom_site_disorder_assembly
_atom_site_disorder_group
B1 B 0.500000 0.1801(5) 0.750000 0.0638(13) Uani 1 2 d S T P . .
C7 C 0.3256(5) 0.5717(14) 0.4298(9) 0.065(2) Uani 0.5 1 d . . P A -1
H7 H 0.304733 0.686213 0.402572 0.078 Uiso 0.5 1 calc R U P A -1
C10 C 0.3848(4) 0.2322(8) 0.5066(6) 0.0603(19) Uani 0.5 1 d . . P A -1
H10 H 0.404787 0.116731 0.533291 0.072 Uiso 0.5 1 calc R U P A -1
C9 C 0.3312(3) 0.2486(8) 0.4033(5) 0.0615(13) Uani 0.5 1 d . . P A -1
H9 H 0.314148 0.143426 0.357861 0.074 Uiso 0.5 1 calc R U P A -1
C8 C 0.3009(6) 0.4121(10) 0.3624(10) 0.078(2) Uani 0.5 1 d . . P A -1
H8 H 0.263526 0.419676 0.289163 0.093 Uiso 0.5 1 calc R U P A -1
C4 C 0.4636(4) 0.6969(6) 0.7038(6) 0.0626(15) Uani 0.5 1 d . . P A -1
H4 H 0.481641 0.802597 0.747873 0.075 Uiso 0.5 1 calc R U P A -1
C3 C 0.492(4) 0.5254(6) 0.739(6) 0.046(8) Uani 0.5 1 d . . P A -1
N2 N 0.4645(3) 0.3756(5) 0.6846(4) 0.0493(10) Uani 0.5 1 d . . P A -1
C11 C 0.4113(9) 0.3888(14) 0.5755(15) 0.046(3) Uani 0.5 1 d . . P A -1
C6 C 0.3785(4) 0.5565(8) 0.5318(7) 0.0554(14) Uani 0.5 1 d . . P A -1
C5 C 0.4095(15) 0.700(3) 0.604(3) 0.078(6) Uani 0.5 1 d . . P A -1
H5 H 0.389278 0.815676 0.578125 0.093 Uiso 0.5 1 calc R U P A -1
O18 O 0.5395(2) 0.1895(4) 0.8564(4) 0.0636(9) Uani 0.5 1 d . . P A -1
Cl19 Cl 0.74425(11) 0.4546(2) 1.18591(16) 0.0752(5) Uani 0.5 1 d . . P A -1
C13 C 0.5921(11) 0.668(3) 0.914(2) 0.063(5) Uani 0.5 1 d . . P A -1
H13 H 0.577723 0.784644 0.881935 0.076 Uiso 0.5 1 calc R U P A -1
C14 C 0.6483(6) 0.6503(9) 1.0121(10) 0.070(2) Uani 0.5 1 d . . P A -1
H14 H 0.673202 0.755152 1.050021 0.084 Uiso 0.5 1 calc R U P A -1
C15 C 0.6719(5) 0.4783(13) 1.0618(8) 0.0601(18) Uani 0.5 1 d . . P A -1
C16 C 0.6335(4) 0.3201(9) 1.0070(7) 0.0562(15) Uani 0.5 1 d . . P A -1
H16 H 0.646801 0.204636 1.041088 0.067 Uiso 0.5 1 calc R U P A -1
C17 C 0.5771(9) 0.3380(14) 0.9041(15) 0.051(3) Uani 0.5 1 d . . P A -1
C12 C 0.5530(3) 0.5088(6) 0.8548(6) 0.0519(13) Uani 0.5 1 d . . P A -1
F20 F 0.54017(19) 0.0959(3) 0.6525(3) 0.0625(8) Uani 0.5 1 d . . P A -1
F21 F 0.41867(17) 0.0837(3) 0.7536(3) 0.0559(7) Uani 0.5 1 d . . P A -1

loop_
_atom_site_aniso_label
_atom_site_aniso_U_11
_atom_site_aniso_U_22
_atom_site_aniso_U_33
_atom_site_aniso_U_23
_atom_site_aniso_U_13
_atom_site_aniso_U_12
B1 0.068(3) 0.0208(17) 0.108(4) 0.000 0.044(3) 0.000
C7 0.069(4) 0.042(5) 0.091(6) 0.012(5) 0.050(4) 0.013(4)
C10 0.067(4) 0.035(3) 0.084(5) -0.005(3) 0.044(3) 0.001(3)
C9 0.060(3) 0.064(3) 0.063(3) 0.002(3) 0.019(3) 0.004(3)
C8 0.068(5) 0.068(4) 0.105(6) 0.026(5) 0.060(5) 0.035(4)
C4 0.083(4) 0.027(2) 0.084(4) 0.002(2) 0.047(3) 0.005(2)
C3 0.055(18) 0.0268(15) 0.059(18) -0.003(4) 0.033(13) 0.001(3)
N2 0.053(2) 0.0230(19) 0.078(3) 0.002(2) 0.043(2) 0.0021(16)
C11 0.053(4) 0.022(5) 0.068(5) 0.016(4) 0.038(4) 0.007(4)
C6 0.058(3) 0.039(3) 0.075(4) -0.003(4) 0.042(3) -0.003(3)
C5 0.102(10) 0.048(4) 0.090(13) 0.023(7) 0.057(8) 0.016(5)
O18 0.066(2) 0.0265(17) 0.099(3) 0.0075(16) 0.016(2) 0.0041(14)
Cl19 0.0704(10) 0.0696(10) 0.0896(11) -0.0041(8) 0.0332(9) -0.0109(8)
C13 0.051(5) 0.096(15) 0.044(5) -0.012(7) 0.017(4) -0.004(6)
C14 0.090(5) 0.032(3) 0.094(6) -0.008(4) 0.059(5) -0.013(4)
C15 0.058(4) 0.055(5) 0.073(5) 0.007(4) 0.042(3) 0.000(4)
C16 0.050(3) 0.037(3) 0.084(4) 0.006(4) 0.026(3) 0.004(3)
C17 0.058(6) 0.024(6) 0.075(7) -0.010(4) 0.034(5) 0.002(4)
C12 0.058(3) 0.027(2) 0.076(3) 0.000(3) 0.044(3) 0.001(2)
F20 0.0695(18) 0.0285(12) 0.095(2) 0.0026(14) 0.0412(16) 0.0135(12)
F21 0.0560(16) 0.0297(12) 0.085(2) 0.0093(13) 0.0236(14) -0.0055(11)

loop_
_atom_type_symbol
_atom_type_description
_atom_type_scat_dispersion_real
_atom_type_scat_dispersion_imag
_atom_type_scat_source
C C 0.0181 0.0091 'International Tables Vol C Tables 4.2.6.8 and 6.1.1.4'
H H 0.0000 0.0000 'International Tables Vol C Tables 4.2.6.8 and 6.1.1.4'
B B 0.0090 0.0039 'International Tables Vol C Tables 4.2.6.8 and 6.1.1.4'
Cl Cl 0.3639 0.7018 'International Tables Vol C Tables 4.2.6.8 and 6.1.1.4'
F F 0.0727 0.0534 'International Tables Vol C Tables 4.2.6.8 and 6.1.1.4'
N N 0.0311 0.0180 'International Tables Vol C Tables 4.2.6.8 and 6.1.1.4'
O O 0.0492 0.0322 'International Tables Vol C Tables 4.2.6.8 and 6.1.1.4'

loop_
_exptl_crystal_face_index_h
_exptl_crystal_face_index_k
_exptl_crystal_face_index_l
_exptl_crystal_face_perp_dist
0 0 1 0.0945
0 0 -1 0.1207
3 -1 0 0.0114
-3 1 0 0.0262
-4 -2 0 0.0264
4 2 0 0.0281

loop_
_geom_angle_atom_site_label_1
_geom_angle_atom_site_label_2
_geom_angle_atom_site_label_3
_geom_angle
_geom_angle_site_symmetry_1
_geom_angle_site_symmetry_3
_geom_angle_publ_flag
O18 B1 N2 117.1(3) . . ?
O18 B1 F20 118.9(2) . . ?
O18 B1 F21 111.9(2) . . ?
F20 B1 N2 102.82(18) . . ?
F20 B1 F21 104.0(2) . . ?
F21 B1 N2 99.74(18) . . ?
C8 C7 H7 120.7 . . ?
C6 C7 H7 120.7 . . ?
C6 C7 C8 118.6(10) . . ?
C9 C10 H10 120.1 . . ?
C9 C10 C11 119.7(8) . . ?
C11 C10 H10 120.1 . . ?
C10 C9 H9 119.1 . . ?
C10 C9 C8 121.9(8) . . ?
C8 C9 H9 119.1 . . ?
C7 C8 H8 120.1 . . ?
C9 C8 C7 119.9(10) . . ?
C9 C8 H8 120.1 . . ?
C3 C4 H4 122.9 . . ?
C5 C4 H4 122.9 . . ?
C5 C4 C3 114(2) . . ?
C4 C3 C12 118(2) . . ?
N2 C3 C4 124(4) . . ?
N2 C3 C12 118(2) . . ?
C3 N2 B1 117(2) . . ?
C3 N2 C11 118(2) . . ?
C11 N2 B1 124.8(6) . . ?
N2 C11 C10 121.0(8) . . ?
N2 C11 C6 121.6(12) . . ?
C6 C11 C10 117.4(13) . . ?
C7 C6 C11 122.6(10) . . ?
C7 C6 C5 124.7(13) . . ?
C5 C6 C11 112.7(14) . . ?
C4 C5 C6 128.4(17) . . ?
C4 C5 H5 115.8 . . ?
C6 C5 H5 115.8 . . ?
B1 O18 C17 124.6(8) . . ?
C14 C13 H13 120.1 . . ?
C14 C13 C12 119.8(19) . . ?
C12 C13 H13 120.1 . . ?
C13 C14 H14 119.1 . . ?
C13 C14 C15 121.8(13) . . ?
C15 C14 H14 119.1 . . ?
C14 C15 Cl19 122.0(8) . . ?
C14 C15 C16 119.5(8) . . ?
C16 C15 Cl19 118.5(7) . . ?
C15 C16 H16 120.6 . . ?
C17 C16 C15 118.8(8) . . ?
C17 C16 H16 120.6 . . ?
O18 C17 C16 118.1(11) . . ?
O18 C17 C12 119.8(13) . . ?
C16 C17 C12 121.9(8) . . ?
C13 C12 C3 120.7(11) . . ?
C17 C12 C3 121.0(7) . . ?
C17 C12 C13 118.2(12) . . ?

loop_
_geom_bond_atom_site_label_1
_geom_bond_atom_site_label_2
_geom_bond_distance
_geom_bond_site_symmetry_2
_geom_bond_publ_flag
B1 N2 1.690(5) . ?
B1 O18 1.265(4) . ?
B1 F20 1.412(3) . ?
B1 F21 1.468(3) . ?
C7 H7 0.9500 . ?
C7 C8 1.429(12) . ?
C7 C6 1.333(13) . ?
C10 H10 0.9500 . ?
C10 C9 1.351(9) . ?
C10 C11 1.426(18) . ?
C9 H9 0.9500 . ?
C9 C8 1.366(8) . ?
C8 H8 0.9500 . ?
C4 H4 0.9500 . ?
C4 C3 1.39(2) . ?
C4 C5 1.32(3) . ?
C3 N2 1.32(3) . ?
C3 C12 1.52(6) . ?
N2 C11 1.395(18) . ?
C11 C6 1.415(11) . ?
C6 C5 1.39(3) . ?
C5 H5 0.9500 . ?
O18 C17 1.336(10) . ?
Cl19 C15 1.700(10) . ?
C13 H13 0.9500 . ?
C13 C14 1.34(3) . ?
C13 C12 1.458(19) . ?
C14 H14 0.9500 . ?
C14 C15 1.423(10) . ?
C15 C16 1.428(11) . ?
C16 H16 0.9500 . ?
C16 C17 1.37(2) . ?
C17 C12 1.416(15) . ?

loop_
_geom_torsion_atom_site_label_1
_geom_torsion_atom_site_label_2
_geom_torsion_atom_site_label_3
_geom_torsion_atom_site_label_4
_geom_torsion
_geom_torsion_site_symmetry_1
_geom_torsion_site_symmetry_2
_geom_torsion_site_symmetry_3
_geom_torsion_site_symmetry_4
_geom_torsion_publ_flag
B1 N2 C11 C10 -2.4(13) . . . . ?
B1 N2 C11 C6 174.7(6) . . . . ?
B1 O18 C17 C16 -165.5(6) . . . . ?
B1 O18 C17 C12 19.7(13) . . . . ?
C7 C6 C5 C4 -178.0(15) . . . . ?
C10 C9 C8 C7 -0.3(8) . . . . ?
C10 C11 C6 C7 -0.8(12) . . . . ?
C10 C11 C6 C5 -178.8(12) . . . . ?
C9 C10 C11 N2 178.0(7) . . . . ?
C9 C10 C11 C6 0.8(12) . . . . ?
C8 C7 C6 C11 0.2(9) . . . . ?
C8 C7 C6 C5 178.0(13) . . . . ?
C4 C3 N2 B1 -174(4) . . . . ?
C4 C3 N2 C11 8(7) . . . . ?
C4 C3 C12 C13 -11(6) . . . . ?
C4 C3 C12 C17 173(3) . . . . ?
C3 C4 C5 C6 0(4) . . . . ?
C3 N2 C11 C10 175(3) . . . . ?
C3 N2 C11 C6 -8(4) . . . . ?
N2 B1 O18 C17 -21.0(8) . . . . ?
N2 C3 C12 C13 174(3) . . . . ?
N2 C3 C12 C17 -2(6) . . . . ?
N2 C11 C6 C7 -178.0(7) . . . . ?
N2 C11 C6 C5 4.0(16) . . . . ?
C11 C10 C9 C8 -0.3(9) . . . . ?
C11 C6 C5 C4 0(3) . . . . ?
C6 C7 C8 C9 0.3(8) . . . . ?
C5 C4 C3 N2 -4(7) . . . . ?
C5 C4 C3 C12 -179(3) . . . . ?
O18 B1 N2 C3 11(3) . . . . ?
O18 B1 N2 C11 -172.0(7) . . . . ?
O18 C17 C12 C3 -7(3) . . . . ?
O18 C17 C12 C13 176.8(12) . . . . ?
Cl19 C15 C16 C17 -177.9(7) . . . . ?
C13 C14 C15 Cl19 179.2(11) . . . . ?
C13 C14 C15 C16 -1.3(13) . . . . ?
C14 C13 C12 C3 -177(3) . . . . ?
C14 C13 C12 C17 -1(2) . . . . ?
C14 C15 C16 C17 2.6(10) . . . . ?
C15 C16 C17 O18 -177.8(8) . . . . ?
C15 C16 C17 C12 -3.1(14) . . . . ?
C16 C17 C12 C3 179(3) . . . . ?
C16 C17 C12 C13 2.2(16) . . . . ?
C12 C3 N2 B1 0(6) . . . . ?
C12 C3 N2 C11 -177(3) . . . . ?
C12 C13 C14 C15 0(2) . . . . ?
F20 B1 N2 C3 -122(3) . . . . ?
F20 B1 N2 C11 55.8(7) . . . . ?
F20 B1 O18 C17 103.6(8) . . . . ?
F21 B1 N2 C3 132(3) . . . . ?
F21 B1 N2 C11 -51.1(7) . . . . ?
F21 B1 O18 C17 -135.2(7) . . . . ?

loop_
_exptl_oxdiff_crystal_face_indexfrac_h
_exptl_oxdiff_crystal_face_indexfrac_k
_exptl_oxdiff_crystal_face_indexfrac_l
_exptl_oxdiff_crystal_face_x
_exptl_oxdiff_crystal_face_y
_exptl_oxdiff_crystal_face_z
-0.0063 -0.0002 1.0014 -0.1433 0.0056 0.0026
0.0063 0.0002 -1.0014 0.1433 -0.0056 -0.0026
3.0133 -1.0106 0.0021 -0.0063 0.3628 -0.0134
-3.0133 1.0106 -0.0021 0.0063 -0.3628 0.0134
-4.0062 -1.9908 -0.0019 0.0361 -0.0609 0.5657
4.0062 1.9908 0.0019 -0.0361 0.0609 -0.5657
